data_2021465
loop_
_publ_author_name
'Xue, Ya-Li'
'Zhao, Dan'
'Zhang, Shi-Rui'
'Li, Ya-Nan'
'Fan, Yan-Ping'

_publ_section_title
;
 A new disordered langbeinite-type compound, K~2~Tb~1.5~Ta~0.5~P~3~O~12~,
 and Eu^3+^-doped multicolour light-emitting properties
;
_journal_coeditor_code KY3157
_journal_issue 2
_journal_name_full 'Acta Crystallographica Section C'
_journal_page_first 213
_journal_page_last 220
_journal_paper_doi 10.1107/S2053229619000998
_journal_volume 75
_journal_year 2019
_chemical_formula_iupac 'K2 Tb1.5 Ta0.5 (P O4)3'
_chemical_formula_sum 'K2 O12 P3 Ta0.5 Tb1.5'
_chemical_formula_weight 691.96
_chemical_name_systematic
;
Potassium terbium tantalum tris(phosphate)
;
_space_group_crystal_system cubic
_space_group_IT_number 198
_space_group_name_Hall 'P 2ac 2ab 3'
_space_group_name_H-M_alt 'P 21 3'
_symmetry_space_group_name_Hall 'P 2ac 2ab 3'
_symmetry_space_group_name_H-M 'P 21 3'
_audit_creation_method SHELXL-2016/6
_cell_angle_alpha 90
_cell_angle_beta 90
_cell_angle_gamma 90
_cell_formula_units_Z 4
_cell_length_a 10.3262(6)
_cell_length_b 10.3262(6)
_cell_length_c 10.3262(6)
_cell_measurement_reflns_used 905
_cell_measurement_temperature 296(2)
_cell_measurement_theta_max 24.46
_cell_measurement_theta_min 2.83
_cell_volume 1101.09(11)
_computing_cell_refinement
;
SAINT (Bruker, 2016)
;
_computing_data_collection
;
APEX2 (Bruker, 2016)
;
_computing_data_reduction
;
SAINT (Bruker, 2016)
;
_computing_molecular_graphics
;
SHELXL2014 (Sheldrick, 2015)
;
_computing_publication_material
;
SHELXTL (Sheldrick, 2008)
;
_computing_structure_refinement
;
SHELXL2014 (Sheldrick, 2015b)
;
_computing_structure_solution
;
SHELXS97 (Sheldrick, 2008)
;
_diffrn_ambient_temperature 296(2)
_diffrn_detector_area_resol_mean 83.33
_diffrn_measured_fraction_theta_full 1.000
_diffrn_measured_fraction_theta_max 1.000
_diffrn_measurement_device_type 'Bruker SMART APEXII CCD area detector'
_diffrn_measurement_method '\w scans'
_diffrn_radiation_type MoK\a
_diffrn_radiation_wavelength 0.71073
_diffrn_reflns_av_R_equivalents 0.0446
_diffrn_reflns_av_unetI/netI 0.0289
_diffrn_reflns_limit_h_max 13
_diffrn_reflns_limit_h_min -9
_diffrn_reflns_limit_k_max 13
_diffrn_reflns_limit_k_min -13
_diffrn_reflns_limit_l_max 10
_diffrn_reflns_limit_l_min -13
_diffrn_reflns_number 7448
_diffrn_reflns_theta_full 25.242
_diffrn_reflns_theta_max 28.237
_diffrn_reflns_theta_min 2.790
_diffrn_source 'fine-focus sealed tube'
_exptl_absorpt_coefficient_mu 15.774
_exptl_absorpt_correction_T_max 0.453
_exptl_absorpt_correction_T_min 0.108
_exptl_absorpt_correction_type multi-scan
_exptl_absorpt_process_details
;
(SADABS; Sheldrick, 1996; Bruker, 2016)
;
_exptl_crystal_colour colourless
_exptl_crystal_density_diffrn 4.174
_exptl_crystal_description block
_exptl_crystal_F_000 1252
_exptl_crystal_size_max 0.180
_exptl_crystal_size_mid 0.170
_exptl_crystal_size_min 0.150
_refine_diff_density_max 0.559
_refine_diff_density_min -0.775
_refine_ls_abs_structure_details
;
Flack <i>x</i> determined using 368 quotients [(I+)-(I-)]/[(I+)+(I-)]
(Parsons <i>et al.</i>,  2013)
;
_refine_ls_abs_structure_Flack 0.027(13)
_refine_ls_extinction_coef 0.0030(2)
_refine_ls_extinction_expression Fc^*^=kFc[1+0.001xFc^2^\l^3^/sin(2\q)]^-1/4^
_refine_ls_extinction_method
;
SHELXL2016 (Sheldrick, 2015)
;
_refine_ls_goodness_of_fit_ref 1.125
_refine_ls_hydrogen_treatment undef
_refine_ls_matrix_type full
_refine_ls_number_parameters 61
_refine_ls_number_reflns 927
_refine_ls_number_restraints 1
_refine_ls_restrained_S_all 1.124
_refine_ls_R_factor_all 0.0237
_refine_ls_R_factor_gt 0.0228
_refine_ls_shift/su_max 0.006
_refine_ls_shift/su_mean 0.000
_refine_ls_structure_factor_coef Fsqd
_refine_ls_weighting_details 'w=1/[\s^2^(Fo^2^)+4.8890P] where P=(Fo^2^+2Fc^2^)/3'
_refine_ls_weighting_scheme calc
_refine_ls_wR_factor_gt 0.0427
_refine_ls_wR_factor_ref 0.0429
_reflns_number_gt 907
_reflns_number_total 927
_reflns_threshold_expression 'I > 2\s(I)'
_cod_data_source_file ky3157sup1.cif
_cod_data_source_block I
_cod_original_cell_volume 1101.09(19)
_cod_original_formula_sum 'K2 O12 P3 Ta0.50 Tb1.50'
_cod_database_code 2021465
_shelx_space_group_comment
;
The symmetry employed for this shelxl refinement is uniquely defined
by the following loop, which should always be used as a source of
symmetry information in preference to the above space-group names.
They are only intended as comments.
;
_shelx_estimated_absorpt_t_min 0.164
_shelx_estimated_absorpt_t_max 0.201

loop_
_space_group_symop_operation_xyz
'x, y, z'
'z, x, y'
'y, z, x'
'-y+1/2, -z, x+1/2'
'z+1/2, -x+1/2, -y'
'-y, z+1/2, -x+1/2'
'-z+1/2, -x, y+1/2'
'-z, x+1/2, -y+1/2'
'y+1/2, -z+1/2, -x'
'-x+1/2, -y, z+1/2'
'x+1/2, -y+1/2, -z'
'-x, y+1/2, -z+1/2'

loop_
_atom_site_type_symbol
_atom_site_label
_atom_site_fract_x
_atom_site_fract_y
_atom_site_fract_z
_atom_site_U_iso_or_equiv
_atom_site_adp_type
_atom_site_calc_flag
_atom_site_occupancy
K K1 0.5701(2) 0.5701(2) 0.5701(2) 0.0351(8) Uani d 1
K K2 0.2043(3) 0.2957(3) 0.7043(3) 0.0427(11) Uani d 1
Tb Tb1 0.58140(4) 0.41860(4) 0.91860(4) 0.01756(19) Uani d 0.806(4)
Ta Ta1 0.58140(4) 0.41860(4) 0.91860(4) 0.01756(19) Uani d 0.194(4)
Tb Tb2 0.15006(4) 0.65006(4) 0.84994(4) 0.0194(2) Uani d 0.694(4)
Ta Ta2 0.15006(4) 0.65006(4) 0.84994(4) 0.0194(2) Uani d 0.306(4)
P P1 0.4653(2) 0.7390(2) 0.8772(2) 0.0208(5) Uani d 1
O O1 0.3272(9) 0.7348(9) 0.9196(9) 0.061(3) Uani d 1
O O2 0.5147(9) 0.6081(8) 0.8461(9) 0.058(3) Uani d 1
O O3 0.5473(13) 0.7969(11) 0.9841(11) 0.082(4) Uani d 1
O O4 0.4798(11) 0.8269(11) 0.7635(10) 0.072(3) Uani d 1

loop_
_atom_site_aniso_label
_atom_site_aniso_U_11
_atom_site_aniso_U_22
_atom_site_aniso_U_33
_atom_site_aniso_U_12
_atom_site_aniso_U_13
_atom_site_aniso_U_23
K1 0.0351(8) 0.0351(8) 0.0351(8) -0.0008(10) -0.0008(10) -0.0008(10)
K2 0.0427(11) 0.0427(11) 0.0427(11) 0.0013(11) -0.0013(11) 0.0013(11)
Tb1 0.01756(19) 0.01756(19) 0.01756(19) 0.00050(16) 0.00050(16) -0.00050(16)
Ta1 0.01756(19) 0.01756(19) 0.01756(19) 0.00050(16) 0.00050(16) -0.00050(16)
Tb2 0.0194(2) 0.0194(2) 0.0194(2) 0.00122(17) -0.00122(17) -0.00122(17)
Ta2 0.0194(2) 0.0194(2) 0.0194(2) 0.00122(17) -0.00122(17) -0.00122(17)
P1 0.0252(12) 0.0189(11) 0.0181(11) 0.0005(9) -0.0080(9) 0.0038(9)
O1 0.049(6) 0.079(7) 0.057(5) 0.013(5) 0.025(5) -0.008(5)
O2 0.074(6) 0.043(5) 0.056(5) 0.026(4) -0.005(5) -0.016(5)
O3 0.113(10) 0.077(8) 0.058(6) 0.017(7) -0.051(6) -0.024(6)
O4 0.092(8) 0.065(6) 0.060(6) -0.023(6) -0.024(6) 0.048(5)

loop_
_atom_type_symbol
_atom_type_description
_atom_type_scat_dispersion_real
_atom_type_scat_dispersion_imag
_atom_type_scat_source
O O 0.0106 0.0060 'International Tables Vol C Tables 4.2.6.8 and 6.1.1.4'
P P 0.1023 0.0942 'International Tables Vol C Tables 4.2.6.8 and 6.1.1.4'
K K 0.2009 0.2494 'International Tables Vol C Tables 4.2.6.8 and 6.1.1.4'
Ta Ta -0.7052 6.5227 'International Tables Vol C Tables 4.2.6.8 and 6.1.1.4'
Tb Tb -0.1723 4.1537 'International Tables Vol C Tables 4.2.6.8 and 6.1.1.4'

loop_
_geom_angle_atom_site_label_1
_geom_angle_atom_site_label_2
_geom_angle_atom_site_label_3
_geom_angle_site_symmetry_1
_geom_angle_site_symmetry_3
_geom_angle
O4 Tb1 O4 12_646 2 90.1(4)
O4 Tb1 O4 12_646 4_665 90.1(4)
O4 Tb1 O4 2 4_665 90.1(4)
O4 Tb1 O2 12_646 7_665 172.4(4)
O4 Tb1 O2 2 7_665 90.1(4)
O4 Tb1 O2 4_665 7_665 82.3(4)
O4 Tb1 O2 12_646 6_646 82.3(4)
O4 Tb1 O2 2 6_646 172.4(4)
O4 Tb1 O2 4_665 6_646 90.1(4)
O2 Tb1 O2 7_665 6_646 97.5(3)
O4 Tb1 O2 12_646 . 90.1(4)
O4 Tb1 O2 2 . 82.3(4)
O4 Tb1 O2 4_665 . 172.4(4)
O2 Tb1 O2 7_665 . 97.5(3)
O2 Tb1 O2 6_646 . 97.5(3)
O3 Tb2 O3 2_455 11_467 86.1(5)
O3 Tb2 O3 2_455 6_646 86.1(5)
O3 Tb2 O3 11_467 6_646 86.1(5)
O3 Tb2 O1 2_455 9_466 86.6(4)
O3 Tb2 O1 11_467 9_466 172.7(4)
O3 Tb2 O1 6_646 9_466 92.9(4)
O3 Tb2 O1 2_455 8_656 92.9(4)
O3 Tb2 O1 11_467 8_656 86.6(4)
O3 Tb2 O1 6_646 8_656 172.7(4)
O1 Tb2 O1 9_466 8_656 94.3(3)
O3 Tb2 O1 2_455 . 172.7(4)
O3 Tb2 O1 11_467 . 92.9(4)
O3 Tb2 O1 6_646 . 86.6(4)
O1 Tb2 O1 9_466 . 94.3(3)
O1 Tb2 O1 8_656 . 94.3(3)
O2 P1 O4 . . 110.5(6)
O2 P1 O1 . . 111.5(6)
O4 P1 O1 . . 110.2(6)
O2 P1 O3 . . 109.0(6)
O4 P1 O3 . . 106.1(6)
O1 P1 O3 . . 109.4(7)

loop_
_geom_bond_atom_site_label_1
_geom_bond_atom_site_label_2
_geom_bond_site_symmetry_2
_geom_bond_distance
K1 O2 . 2.933(10)
K1 O2 3 2.933(10)
K1 O2 2 2.933(10)
K1 O4 12_646 3.086(13)
K1 O4 9_466 3.086(13)
K1 O4 7_664 3.086(13)
K1 O3 12_646 3.121(12)
K1 O3 9_466 3.121(12)
K1 O3 7_664 3.121(12)
K2 O1 10_564 2.974(10)
K2 O1 9_466 2.974(10)
K2 O1 2_455 2.974(10)
K2 O3 8_646 3.219(15)
K2 O3 6_646 3.219(15)
K2 O3 12_646 3.219(15)
K2 O4 12_646 3.295(12)
K2 O4 8_646 3.295(12)
K2 O4 6_646 3.295(12)
Tb1 O4 12_646 2.198(9)
Tb1 O4 2 2.198(9)
Tb1 O4 4_665 2.198(9)
Tb1 O2 7_665 2.205(8)
Tb1 O2 6_646 2.205(8)
Tb1 O2 . 2.205(8)
Tb2 O3 2_455 2.089(9)
Tb2 O3 11_467 2.089(9)
Tb2 O3 6_646 2.089(9)
Tb2 O1 9_466 2.152(10)
Tb2 O1 8_656 2.152(10)
Tb2 O1 . 2.152(10)
P1 O2 . 1.481(8)
P1 O4 . 1.491(8)
P1 O1 . 1.492(9)
P1 O3 . 1.514(10)

_cod_database_fobs_code 2021465
